data_1503558
loop_
_publ_author_name
'Bera, Kalisankar'
'Namboothiri, Irishi N. N.'

_publ_section_title
;
 Enantioselective Synthesis of Quaternary \a-Aminophosphonates via
 Conjugate Addition of \a-Nitrophosphonates to Enones (&#x00A7;).
;
_journal_issue 4
_journal_name_full 'Organic letters'
_journal_page_first 980
_journal_page_last 983
_journal_paper_doi 10.1021/ol203132h
_journal_volume 14
_journal_year 2012
_chemical_formula_sum 'C26 H36 N5 O11 P'
_chemical_formula_weight 625.57
_chemical_name_systematic
;
 ?
;
_space_group_IT_number 19
_symmetry_cell_setting orthorhombic
_symmetry_space_group_name_Hall 'P 2ac 2ab'
_symmetry_space_group_name_H-M 'P 21 21 21'
_atom_sites_solution_hydrogens geom
_atom_sites_solution_primary direct
_atom_sites_solution_secondary difmap
_audit_creation_method SHELXL-97
_cell_angle_alpha 90.00
_cell_angle_beta 90.00
_cell_angle_gamma 90.00
_cell_formula_units_Z 4
_cell_length_a 7.0668(11)
_cell_length_b 17.519(4)
_cell_length_c 24.193(4)
_cell_measurement_reflns_used 880
_cell_measurement_temperature 293(2)
_cell_measurement_theta_max 24.0474
_cell_measurement_theta_min 3.1021
_cell_volume 2995.2(10)
_computing_cell_refinement 'CrysAlis RED, Oxford Diffraction Ltd.,'
_computing_data_collection 'CrysAlis CCD, Oxford Diffraction Ltd.,'
_computing_data_reduction 'CrysAlis RED, Oxford Diffraction Ltd.,'
_computing_molecular_graphics Ortep3
_computing_publication_material Shelx97
_computing_structure_refinement 'SHELXL-97 (Sheldrick, 1997)'
_computing_structure_solution 'SHELXS-97 (Sheldrick, 1997)'
_diffrn_ambient_temperature 293(2)
_diffrn_detector_area_resol_mean 15.9948
_diffrn_measured_fraction_theta_full 0.997
_diffrn_measured_fraction_theta_max 0.939
_diffrn_measurement_device_type 'OXFORD DIFFRACTION SUPER NOVA'
_diffrn_measurement_method \w/q-scan
_diffrn_radiation_monochromator graphite
_diffrn_radiation_source 'Micro-Focus (Mo) X-ray Source'
_diffrn_radiation_type MoK\a
_diffrn_radiation_wavelength 0.71073
_diffrn_reflns_av_R_equivalents 0.6699
_diffrn_reflns_av_sigmaI/netI 0.4666
_diffrn_reflns_limit_h_max 10
_diffrn_reflns_limit_h_min -10
_diffrn_reflns_limit_k_max 25
_diffrn_reflns_limit_k_min -22
_diffrn_reflns_limit_l_max 36
_diffrn_reflns_limit_l_min -36
_diffrn_reflns_number 37632
_diffrn_reflns_theta_full 25.00
_diffrn_reflns_theta_max 32.59
_diffrn_reflns_theta_min 3.11
_exptl_absorpt_coefficient_mu 0.159
_exptl_absorpt_correction_T_max 0.9921
_exptl_absorpt_correction_T_min 0.9843
_exptl_absorpt_correction_type multi-scan
_exptl_absorpt_process_details
;
CrysAlis RED, Oxford Diffraction Ltd.,
Version 1.171.31.7 (release 18-10-2006 CrysAlis171 .NET)
(compiled Oct 18 2006,16:28:17)
Empirical absorption correction using spherical harmonics,
 implemented in SCALE3 ABSPACK scaling algorithm.
;
_exptl_crystal_colour orange
_exptl_crystal_density_diffrn 1.387
_exptl_crystal_density_method 'not measured'
_exptl_crystal_description block
_exptl_crystal_F_000 1320
_exptl_crystal_size_max 0.10
_exptl_crystal_size_mid 0.07
_exptl_crystal_size_min 0.05
_refine_diff_density_max 0.278
_refine_diff_density_min -0.240
_refine_diff_density_rms 0.063
_refine_ls_abs_structure_details 'Flack H D (1983), Acta Cryst. A39, 876-881'
_refine_ls_abs_structure_Flack 0.3(3)
_refine_ls_extinction_method none
_refine_ls_goodness_of_fit_ref 0.924
_refine_ls_hydrogen_treatment riding
_refine_ls_matrix_type full
_refine_ls_number_parameters 394
_refine_ls_number_reflns 5724
_refine_ls_number_restraints 0
_refine_ls_restrained_S_all 0.924
_refine_ls_R_factor_all 0.4075
_refine_ls_R_factor_gt 0.0971
_refine_ls_shift/su_max 0.000
_refine_ls_shift/su_mean 0.000
_refine_ls_structure_factor_coef Fsqd
_refine_ls_weighting_details 'calc w=1/[\s^2^(Fo^2^)+(0.0349P)^2^+0.0000P] where P=(Fo^2^+2Fc^2^)/3'
_refine_ls_weighting_scheme calc
_refine_ls_wR_factor_gt 0.1366
_refine_ls_wR_factor_ref 0.2165
_reflns_number_gt 1224
_reflns_number_total 5724
_reflns_threshold_expression >2sigma(I)
_cod_data_source_file ol203132h_si_004.cif
_cod_data_source_block inn005
_cod_depositor_comments
;
The following automatic conversions were performed:

'_symmetry_cell_setting' value 'Orthorhombic' changed to
'orthorhombic' according to
/home/saulius/struct/CIF-dictionaries/cif_core.dic dictionary named
'cif_core.dic' version 2.4.1 from 2010-06-29.

Automatic conversion script
Id: cif_fix_values 1715 2011-07-08 13:25:40Z adriana 
;
_cod_database_code 1503558

loop_
_symmetry_equiv_pos_as_xyz
'x, y, z'
'-x+1/2, -y, z+1/2'
'x+1/2, -y+1/2, -z'
'-x, y+1/2, -z+1/2'

loop_
_atom_site_label
_atom_site_type_symbol
_atom_site_fract_x
_atom_site_fract_y
_atom_site_fract_z
_atom_site_U_iso_or_equiv
_atom_site_adp_type
_atom_site_occupancy
_atom_site_symmetry_multiplicity
_atom_site_calc_flag
_atom_site_refinement_flags
P1 P 0.7111(5) 0.95161(16) 0.07428(11) 0.0703(8) Uani 1 1 d .
O1 O 0.7084(10) 1.0183(4) -0.1368(2) 0.076(2) Uani 1 1 d .
O2 O 0.6961(11) 1.1250(4) -0.2095(2) 0.086(2) Uani 1 1 d .
O3 O 0.7845(15) 1.6552(5) 0.0734(4) 0.133(3) Uani 1 1 d .
O4 O 0.7929(12) 1.6392(4) 0.1619(3) 0.110(3) Uani 1 1 d .
O5 O 0.6903(14) 1.3960(5) 0.2375(3) 0.120(3) Uani 1 1 d .
O6 O 0.6628(12) 1.2952(5) 0.1872(2) 0.089(2) Uani 1 1 d .
O7 O 1.1378(11) 1.0498(5) 0.1133(3) 0.109(3) Uani 1 1 d .
O8 O 1.0174(10) 0.9588(5) 0.1625(3) 0.096(3) Uani 1 1 d .
O9 O 0.5595(10) 0.9741(4) 0.0360(3) 0.087(2) Uani 1 1 d .
O10 O 0.6595(11) 0.8883(4) 0.1162(2) 0.077(2) Uani 1 1 d .
O11 O 0.8985(10) 0.9220(5) 0.0464(3) 0.095(3) Uani 1 1 d .
N1 N 0.6855(10) 1.2777(5) 0.0264(3) 0.057(2) Uani 1 1 d .
N2 N 0.6763(10) 1.3025(4) 0.0802(3) 0.056(2) Uani 1 1 d .
H2 H 0.6584 1.2709 0.1069 0.067 Uiso 1 1 calc R
N3 N 0.7791(14) 1.6157(6) 0.1148(4) 0.086(3) Uani 1 1 d .
N4 N 0.6869(13) 1.3647(6) 0.1922(3) 0.076(3) Uani 1 1 d .
N5 N 1.0032(14) 1.0132(5) 0.1315(4) 0.077(3) Uani 1 1 d .
C1 C 0.7396(15) 0.9569(6) -0.0992(4) 0.083(3) Uani 1 1 d .
H1A H 0.8507 0.9671 -0.0776 0.125 Uiso 1 1 calc R
H1B H 0.7568 0.9104 -0.1196 0.125 Uiso 1 1 calc R
H1C H 0.6323 0.9520 -0.0752 0.125 Uiso 1 1 calc R
C2 C 0.6687(17) 1.1829(6) -0.2525(3) 0.099(4) Uani 1 1 d .
H2A H 0.5466 1.2062 -0.2481 0.148 Uiso 1 1 calc R
H2B H 0.6763 1.1593 -0.2882 0.148 Uiso 1 1 calc R
H2C H 0.7653 1.2212 -0.2493 0.148 Uiso 1 1 calc R
C3 C 0.6957(14) 1.0910(6) -0.1160(4) 0.058(3) Uani 1 1 d .
C4 C 0.6925(13) 1.1479(6) -0.1561(4) 0.063(3) Uani 1 1 d .
C5 C 0.6835(13) 1.2221(6) -0.1386(4) 0.064(3) Uani 1 1 d .
H5 H 0.6777 1.2611 -0.1647 0.077 Uiso 1 1 calc R
C6 C 0.6829(12) 1.2406(5) -0.0827(3) 0.062(3) Uani 1 1 d .
H6 H 0.6836 1.2915 -0.0718 0.074 Uiso 1 1 calc R
C7 C 0.6811(13) 1.1846(6) -0.0441(3) 0.054(3) Uani 1 1 d .
C8 C 0.6863(13) 1.1081(5) -0.0602(4) 0.059(3) Uani 1 1 d .
H8 H 0.6836 1.0693 -0.0339 0.071 Uiso 1 1 calc R
C9 C 0.6634(12) 1.2058(5) 0.0162(3) 0.046(2) Uani 1 1 d .
C10 C 0.6958(13) 1.3774(6) 0.0900(3) 0.053(2) Uani 1 1 d .
C11 C 0.7168(13) 1.4288(6) 0.0450(3) 0.057(3) Uani 1 1 d .
H11 H 0.7155 1.4097 0.0092 0.068 Uiso 1 1 calc R
C12 C 0.7383(13) 1.5039(6) 0.0527(4) 0.066(3) Uani 1 1 d .
H12 H 0.7469 1.5363 0.0223 0.079 Uiso 1 1 calc R
C13 C 0.7478(12) 1.5337(6) 0.1055(4) 0.060(3) Uani 1 1 d .
C14 C 0.7278(12) 1.4872(6) 0.1509(4) 0.063(3) Uani 1 1 d .
H14 H 0.7322 1.5072 0.1865 0.075 Uiso 1 1 calc R
C15 C 0.7011(13) 1.4104(5) 0.1424(3) 0.051(2) Uani 1 1 d .
C16 C 0.6310(12) 1.1431(5) 0.0584(3) 0.060(3) Uani 1 1 d .
H16A H 0.5491 1.1044 0.0426 0.072 Uiso 1 1 calc R
H16B H 0.5674 1.1643 0.0905 0.072 Uiso 1 1 calc R
C17 C 0.8159(13) 1.1063(5) 0.0765(3) 0.054(2) Uani 1 1 d .
H17A H 0.8886 1.1442 0.0966 0.065 Uiso 1 1 calc R
H17B H 0.8872 1.0933 0.0436 0.065 Uiso 1 1 calc R
C18 C 0.8015(13) 1.0348(5) 0.1126(3) 0.056(2) Uani 1 1 d .
C19 C 0.6805(13) 1.0435(5) 0.1646(3) 0.061(2) Uani 1 1 d .
H19A H 0.5489 1.0440 0.1532 0.073 Uiso 1 1 calc R
H19B H 0.6986 0.9981 0.1870 0.073 Uiso 1 1 calc R
C20 C 0.7120(19) 1.1124(6) 0.2018(4) 0.085(3) Uani 1 1 d .
H20 H 0.7155 1.1585 0.1789 0.103 Uiso 1 1 calc R
C21 C 0.5502(19) 1.1184(7) 0.2413(5) 0.119(5) Uani 1 1 d .
H21A H 0.4332 1.1128 0.2215 0.179 Uiso 1 1 calc R
H21B H 0.5531 1.1674 0.2591 0.179 Uiso 1 1 calc R
H21C H 0.5603 1.0790 0.2687 0.179 Uiso 1 1 calc R
C22 C 0.8939(17) 1.1078(8) 0.2353(5) 0.122(5) Uani 1 1 d .
H22A H 0.9054 1.1526 0.2580 0.184 Uiso 1 1 calc R
H22B H 1.0002 1.1048 0.2107 0.184 Uiso 1 1 calc R
H22C H 0.8908 1.0633 0.2584 0.184 Uiso 1 1 calc R
C23 C 0.465(2) 0.8725(7) 0.1328(5) 0.112(5) Uani 1 1 d .
H23A H 0.3795 0.8937 0.1055 0.135 Uiso 1 1 calc R
H23B H 0.4402 0.8974 0.1678 0.135 Uiso 1 1 calc R
C24 C 0.4296(18) 0.7903(7) 0.1383(5) 0.127(5) Uani 1 1 d .
H24A H 0.4235 0.7675 0.1023 0.191 Uiso 1 1 calc R
H24B H 0.3117 0.7825 0.1572 0.191 Uiso 1 1 calc R
H24C H 0.5302 0.7673 0.1591 0.191 Uiso 1 1 calc R
C25 C 0.883(3) 0.8271(14) 0.0133(9) 0.210(13) Uani 1 1 d .
H25A H 0.7671 0.7990 0.0203 0.252 Uiso 1 1 calc R
H25B H 0.9218 0.8250 -0.0251 0.252 Uiso 1 1 calc R
C26 C 1.012(4) 0.8179(15) 0.0481(9) 0.255(15) Uani 1 1 d .
H26A H 1.1142 0.8522 0.0401 0.382 Uiso 1 1 calc R
H26B H 1.0567 0.7662 0.0463 0.382 Uiso 1 1 calc R
H26C H 0.9637 0.8281 0.0844 0.382 Uiso 1 1 calc R

loop_
_atom_site_aniso_label
_atom_site_aniso_U_11
_atom_site_aniso_U_22
_atom_site_aniso_U_33
_atom_site_aniso_U_23
_atom_site_aniso_U_13
_atom_site_aniso_U_12
P1 0.096(2) 0.0592(18) 0.0554(15) -0.0014(15) 0.0028(18) 0.0013(18)
O1 0.101(6) 0.070(5) 0.059(4) -0.005(4) 0.000(4) -0.002(5)
O2 0.128(6) 0.085(6) 0.045(4) -0.012(4) 0.004(4) -0.007(5)
O3 0.197(10) 0.072(6) 0.130(7) 0.028(6) -0.001(8) -0.005(7)
O4 0.146(7) 0.080(6) 0.103(6) -0.025(5) -0.012(6) 0.002(6)
O5 0.198(9) 0.110(7) 0.051(4) -0.006(4) 0.012(5) -0.017(6)
O6 0.143(7) 0.074(6) 0.049(4) 0.008(4) 0.006(4) -0.010(6)
O7 0.061(5) 0.130(8) 0.135(7) 0.046(6) 0.003(5) 0.000(5)
O8 0.099(6) 0.097(7) 0.094(5) 0.036(5) -0.011(5) 0.016(5)
O9 0.120(6) 0.071(5) 0.070(5) 0.007(4) -0.025(4) -0.003(5)
O10 0.096(6) 0.057(5) 0.077(4) 0.010(4) -0.001(4) -0.003(4)
O11 0.106(7) 0.081(6) 0.099(6) -0.009(5) 0.032(5) 0.011(5)
N1 0.060(5) 0.059(6) 0.051(5) -0.001(4) -0.005(4) 0.000(5)
N2 0.063(5) 0.061(6) 0.044(4) 0.003(4) 0.011(4) -0.006(5)
N3 0.089(8) 0.074(8) 0.094(7) -0.002(6) -0.008(7) 0.010(6)
N4 0.086(6) 0.088(8) 0.055(5) -0.005(6) 0.013(5) -0.006(7)
N5 0.080(8) 0.075(7) 0.077(7) 0.016(5) -0.006(6) 0.009(6)
C1 0.084(9) 0.075(8) 0.091(7) -0.017(7) 0.009(6) 0.004(7)
C2 0.156(12) 0.096(10) 0.045(6) 0.013(6) 0.008(7) -0.001(8)
C3 0.057(7) 0.056(7) 0.062(6) -0.005(6) 0.002(6) 0.005(6)
C4 0.061(6) 0.079(8) 0.048(6) -0.003(6) -0.003(5) 0.001(7)
C5 0.075(7) 0.066(7) 0.051(6) -0.001(5) -0.002(6) -0.001(7)
C6 0.061(6) 0.082(8) 0.042(5) -0.002(5) -0.001(5) 0.014(6)
C7 0.047(6) 0.081(8) 0.036(5) 0.011(5) -0.002(5) 0.013(6)
C8 0.057(6) 0.053(7) 0.068(7) -0.002(5) -0.004(5) -0.007(6)
C9 0.037(6) 0.051(7) 0.050(5) 0.002(5) -0.005(4) 0.007(5)
C10 0.047(6) 0.056(7) 0.056(6) -0.001(5) -0.004(5) 0.004(6)
C11 0.065(7) 0.065(8) 0.040(5) -0.006(5) 0.006(5) 0.010(6)
C12 0.062(7) 0.086(9) 0.050(6) 0.008(6) 0.001(5) 0.008(7)
C13 0.047(7) 0.054(8) 0.079(7) 0.006(6) 0.008(5) 0.003(5)
C14 0.058(7) 0.068(8) 0.061(6) -0.007(6) -0.008(6) 0.002(6)
C15 0.054(6) 0.064(7) 0.036(5) 0.004(5) 0.010(5) 0.004(6)
C16 0.071(7) 0.059(7) 0.051(6) 0.001(5) 0.012(5) 0.012(6)
C17 0.053(6) 0.059(6) 0.050(5) 0.012(5) -0.004(5) 0.002(5)
C18 0.057(7) 0.061(7) 0.050(5) 0.000(5) -0.007(5) 0.012(6)
C19 0.079(7) 0.054(6) 0.050(5) -0.002(5) 0.004(5) 0.003(6)
C20 0.122(10) 0.079(9) 0.056(6) 0.010(6) 0.009(7) -0.005(8)
C21 0.160(13) 0.117(12) 0.081(8) -0.030(8) 0.019(9) 0.003(10)
C22 0.120(12) 0.143(14) 0.104(10) -0.018(10) -0.032(9) -0.010(9)
C23 0.135(13) 0.083(10) 0.119(10) 0.032(8) 0.005(9) -0.031(9)
C24 0.157(13) 0.097(11) 0.128(11) 0.038(9) 0.013(9) -0.023(9)
C25 0.143(19) 0.24(3) 0.25(3) 0.12(3) 0.092(16) 0.043(18)
C26 0.30(4) 0.25(3) 0.22(3) -0.02(2) -0.02(2) -0.11(3)

loop_
_atom_type_symbol
_atom_type_description
_atom_type_scat_dispersion_real
_atom_type_scat_dispersion_imag
_atom_type_scat_source
C C 0.0033 0.0016 'International Tables Vol C Tables 4.2.6.8 and 6.1.1.4'
H H 0.0000 0.0000 'International Tables Vol C Tables 4.2.6.8 and 6.1.1.4'
N N 0.0061 0.0033 'International Tables Vol C Tables 4.2.6.8 and 6.1.1.4'
O O 0.0106 0.0060 'International Tables Vol C Tables 4.2.6.8 and 6.1.1.4'
P P 0.1023 0.0942 'International Tables Vol C Tables 4.2.6.8 and 6.1.1.4'

loop_
_geom_angle_atom_site_label_1
_geom_angle_atom_site_label_2
_geom_angle_atom_site_label_3
_geom_angle
O9 P1 O10 115.7(4)
O9 P1 O11 115.6(4)
O10 P1 O11 104.1(4)
O9 P1 C18 111.0(4)
O10 P1 C18 108.6(4)
O11 P1 C18 100.7(4)
C3 O1 C1 118.4(7)
C4 O2 C2 118.0(8)
C23 O10 P1 122.7(7)
P1 O11 C25 115.6(7)
C9 N1 N2 118.9(7)
C10 N2 N1 118.2(7)
C10 N2 H2 120.9
N1 N2 H2 120.9
O3 N3 O4 125.2(11)
O3 N3 C13 115.7(10)
O4 N3 C13 119.0(10)
O5 N4 O6 122.1(9)
O5 N4 C15 119.6(9)
O6 N4 C15 118.3(8)
O8 N5 O7 124.5(10)
O8 N5 C18 116.8(10)
O7 N5 C18 118.7(9)
O1 C1 H1A 109.5
O1 C1 H1B 109.5
H1A C1 H1B 109.5
O1 C1 H1C 109.5
H1A C1 H1C 109.5
H1B C1 H1C 109.5
O2 C2 H2A 109.5
O2 C2 H2B 109.5
H2A C2 H2B 109.5
O2 C2 H2C 109.5
H2A C2 H2C 109.5
H2B C2 H2C 109.5
O1 C3 C8 124.1(9)
O1 C3 C4 114.2(8)
C8 C3 C4 121.7(9)
O2 C4 C5 125.3(9)
O2 C4 C3 116.9(9)
C5 C4 C3 117.7(9)
C4 C5 C6 121.5(9)
C4 C5 H5 119.3
C6 C5 H5 119.3
C7 C6 C5 120.1(9)
C7 C6 H6 120.0
C5 C6 H6 120.0
C6 C7 C8 120.3(8)
C6 C7 C9 119.2(9)
C8 C7 C9 120.4(8)
C3 C8 C7 118.6(9)
C3 C8 H8 120.7
C7 C8 H8 120.7
N1 C9 C7 114.4(8)
N1 C9 C16 126.5(8)
C7 C9 C16 119.0(9)
N2 C10 C15 124.8(9)
N2 C10 C11 119.7(8)
C15 C10 C11 115.5(9)
C12 C11 C10 122.0(9)
C12 C11 H11 119.0
C10 C11 H11 119.0
C11 C12 C13 120.4(9)
C11 C12 H12 119.8
C13 C12 H12 119.8
C12 C13 C14 120.6(10)
C12 C13 N3 121.2(9)
C14 C13 N3 118.2(10)
C15 C14 C13 118.3(9)
C15 C14 H14 120.8
C13 C14 H14 120.8
C14 C15 C10 123.1(9)
C14 C15 N4 115.2(8)
C10 C15 N4 121.6(9)
C9 C16 C17 111.8(7)
C9 C16 H16A 109.3
C17 C16 H16A 109.3
C9 C16 H16B 109.3
C17 C16 H16B 109.3
H16A C16 H16B 107.9
C16 C17 C18 117.0(7)
C16 C17 H17A 108.0
C18 C17 H17A 108.0
C16 C17 H17B 108.0
C18 C17 H17B 108.0
H17A C17 H17B 107.3
C17 C18 C19 115.1(7)
C17 C18 N5 107.9(7)
C19 C18 N5 107.3(7)
C17 C18 P1 112.6(5)
C19 C18 P1 107.5(6)
N5 C18 P1 106.0(6)
C20 C19 C18 119.0(8)
C20 C19 H19A 107.6
C18 C19 H19A 107.6
C20 C19 H19B 107.6
C18 C19 H19B 107.6
H19A C19 H19B 107.0
C21 C20 C19 108.8(10)
C21 C20 C22 108.0(8)
C19 C20 C22 113.4(10)
C21 C20 H20 108.9
C19 C20 H20 108.9
C22 C20 H20 108.9
C20 C21 H21A 109.5
C20 C21 H21B 109.5
H21A C21 H21B 109.5
C20 C21 H21C 109.5
H21A C21 H21C 109.5
H21B C21 H21C 109.5
C20 C22 H22A 109.5
C20 C22 H22B 109.5
H22A C22 H22B 109.5
C20 C22 H22C 109.5
H22A C22 H22C 109.5
H22B C22 H22C 109.5
O10 C23 C24 112.0(11)
O10 C23 H23A 109.2
C24 C23 H23A 109.2
O10 C23 H23B 109.2
C24 C23 H23B 109.2
H23A C23 H23B 107.9
C23 C24 H24A 109.5
C23 C24 H24B 109.5
H24A C24 H24B 109.5
C23 C24 H24C 109.5
H24A C24 H24C 109.5
H24B C24 H24C 109.5
C26 C25 O11 77(2)
C26 C25 H25A 115.6
O11 C25 H25A 115.6
C26 C25 H25B 115.6
O11 C25 H25B 115.6
H25A C25 H25B 112.6
C25 C26 H26A 109.5
C25 C26 H26B 109.5
H26A C26 H26B 109.5
C25 C26 H26C 109.5
H26A C26 H26C 109.5
H26B C26 H26C 109.5

loop_
_geom_bond_atom_site_label_1
_geom_bond_atom_site_label_2
_geom_bond_distance
P1 O9 1.469(7)
P1 O10 1.546(7)
P1 O11 1.574(7)
P1 C18 1.841(9)
O1 C3 1.373(10)
O1 C1 1.426(10)
O2 C4 1.352(9)
O2 C2 1.467(10)
O3 N3 1.217(10)
O4 N3 1.215(10)
O5 N4 1.226(9)
O6 N4 1.234(10)
O7 N5 1.229(10)
O8 N5 1.216(9)
O10 C23 1.456(12)
O11 C25 1.85(3)
N1 C9 1.293(10)
N1 N2 1.374(8)
N2 C10 1.340(10)
N2 H2 0.8600
N3 C13 1.471(13)
N4 C15 1.450(11)
N5 C18 1.544(12)
C1 H1A 0.9600
C1 H1B 0.9600
C1 H1C 0.9600
C2 H2A 0.9600
C2 H2B 0.9600
C2 H2C 0.9600
C3 C8 1.386(11)
C3 C4 1.390(12)
C4 C5 1.369(12)
C5 C6 1.392(10)
C5 H5 0.9300
C6 C7 1.354(11)
C6 H6 0.9300
C7 C8 1.396(11)
C7 C9 1.511(11)
C8 H8 0.9300
C9 C16 1.518(11)
C10 C15 1.393(11)
C10 C11 1.421(11)
C11 C12 1.338(11)
C11 H11 0.9300
C12 C13 1.382(12)
C12 H12 0.9300
C13 C14 1.376(12)
C14 C15 1.375(11)
C14 H14 0.9300
C16 C17 1.522(11)
C16 H16A 0.9700
C16 H16B 0.9700
C17 C18 1.530(10)
C17 H17A 0.9700
C17 H17B 0.9700
C18 C19 1.529(11)
C19 C20 1.521(11)
C19 H19A 0.9700
C19 H19B 0.9700
C20 C21 1.494(14)
C20 C22 1.522(14)
C20 H20 0.9800
C21 H21A 0.9600
C21 H21B 0.9600
C21 H21C 0.9600
C22 H22A 0.9600
C22 H22B 0.9600
C22 H22C 0.9600
C23 C24 1.468(14)
C23 H23A 0.9700
C23 H23B 0.9700
C24 H24A 0.9600
C24 H24B 0.9600
C24 H24C 0.9600
C25 C26 1.25(2)
C25 H25A 0.9700
C25 H25B 0.9700
C26 H26A 0.9600
C26 H26B 0.9600
C26 H26C 0.9600

loop_
_geom_torsion_atom_site_label_1
_geom_torsion_atom_site_label_2
_geom_torsion_atom_site_label_3
_geom_torsion_atom_site_label_4
_geom_torsion
O9 P1 O10 C23 -23.5(9)
O11 P1 O10 C23 -151.4(8)
C18 P1 O10 C23 102.0(8)
O9 P1 O11 C25 -71.3(9)
O10 P1 O11 C25 56.7(8)
C18 P1 O11 C25 169.1(8)
C9 N1 N2 C10 -178.7(8)
C1 O1 C3 C8 -8.8(14)
C1 O1 C3 C4 171.3(8)
C2 O2 C4 C5 -6.7(16)
C2 O2 C4 C3 172.4(9)
O1 C3 C4 O2 2.0(13)
C8 C3 C4 O2 -177.9(9)
O1 C3 C4 C5 -178.8(9)
C8 C3 C4 C5 1.3(16)
O2 C4 C5 C6 -179.1(8)
C3 C4 C5 C6 1.7(15)
C4 C5 C6 C7 -3.5(15)
C5 C6 C7 C8 2.1(15)
C5 C6 C7 C9 -174.8(8)
O1 C3 C8 C7 177.5(9)
C4 C3 C8 C7 -2.6(16)
C6 C7 C8 C3 0.8(15)
C9 C7 C8 C3 177.7(8)
N2 N1 C9 C7 -178.6(6)
N2 N1 C9 C16 -1.3(14)
C6 C7 C9 N1 -11.9(13)
C8 C7 C9 N1 171.2(9)
C6 C7 C9 C16 170.6(8)
C8 C7 C9 C16 -6.3(13)
N1 N2 C10 C15 -175.9(8)
N1 N2 C10 C11 2.8(13)
N2 C10 C11 C12 -179.4(9)
C15 C10 C11 C12 -0.6(14)
C10 C11 C12 C13 2.4(16)
C11 C12 C13 C14 -2.6(15)
C11 C12 C13 N3 177.5(9)
O3 N3 C13 C12 4.1(15)
O4 N3 C13 C12 -177.5(10)
O3 N3 C13 C14 -175.7(11)
O4 N3 C13 C14 2.6(14)
C12 C13 C14 C15 1.0(14)
N3 C13 C14 C15 -179.1(9)
C13 C14 C15 C10 0.9(15)
C13 C14 C15 N4 178.2(8)
N2 C10 C15 C14 177.7(9)
C11 C10 C15 C14 -1.1(14)
N2 C10 C15 N4 0.5(15)
C11 C10 C15 N4 -178.2(9)
O5 N4 C15 C14 3.3(14)
O6 N4 C15 C14 180.0(9)
O5 N4 C15 C10 -179.3(10)
O6 N4 C15 C10 -2.6(15)
N1 C9 C16 C17 -92.5(11)
C7 C9 C16 C17 84.6(10)
C9 C16 C17 C18 -171.5(7)
C16 C17 C18 C19 -53.7(10)
C16 C17 C18 N5 -173.4(8)
C16 C17 C18 P1 70.0(9)
O8 N5 C18 C17 177.3(8)
O7 N5 C18 C17 -5.0(12)
O8 N5 C18 C19 52.8(11)
O7 N5 C18 C19 -129.6(10)
O8 N5 C18 P1 -61.8(10)
O7 N5 C18 P1 115.8(9)
O9 P1 C18 C17 -39.3(7)
O10 P1 C18 C17 -167.5(6)
O11 P1 C18 C17 83.6(7)
O9 P1 C18 C19 88.5(7)
O10 P1 C18 C19 -39.7(7)
O11 P1 C18 C19 -148.7(6)
O9 P1 C18 N5 -157.1(6)
O10 P1 C18 N5 74.7(7)
O11 P1 C18 N5 -34.2(7)
C17 C18 C19 C20 -48.2(11)
N5 C18 C19 C20 71.9(11)
P1 C18 C19 C20 -174.5(7)
C18 C19 C20 C21 166.5(9)
C18 C19 C20 C22 -73.3(11)
P1 O10 C23 C24 140.5(8)
P1 O11 C25 C26 -121.6(17)
